data_4500355
loop_
_publ_author_name
'Fang, Shao-Ming'
'Sa\~nudo, E. Carolina'
'Hu, Min'
'Zhang, Qiang'
'Ma, Song-Tao'
'Jia, Li-Ran'
'Wang, Cong'
'Tang, Jia-You'
'Du, Miao'
'Liu, Chun-Sen'

_publ_section_title
;
 Hydrothermal Syntheses, Crystal Structures, and Magnetic Properties of a
 Series of Unique Three-Dimensional Lanthanide&#x2212;Organic Coordination
 Frameworks with aN-Protonated 2,6-Dihydroxypyridine-4-Carboxylate Tecton
;
_journal_issue 3
_journal_name_full 'Crystal Growth &amp; Design'
_journal_page_first 811
_journal_paper_doi 10.1021/cg1014626
_journal_volume 11
_journal_year 2011
_chemical_formula_sum 'C18 H17 Ho2 N3 O16'
_chemical_formula_weight 861.21
_chemical_name_systematic
; 
 ? 
;
_space_group_IT_number 61
_symmetry_cell_setting orthorhombic
_symmetry_space_group_name_Hall '-P 2ac 2ab'
_symmetry_space_group_name_H-M 'P b c a'
_atom_sites_solution_hydrogens geom
_atom_sites_solution_primary direct
_atom_sites_solution_secondary difmap
_audit_creation_method SHELXL-97
_cell_angle_alpha 90.00
_cell_angle_beta 90.00
_cell_angle_gamma 90.00
_cell_formula_units_Z 8
_cell_length_a 14.7597(5)
_cell_length_b 15.7023(6)
_cell_length_c 18.9885(9)
_cell_measurement_reflns_used 4426
_cell_measurement_temperature 294(2)
_cell_measurement_theta_max 26.3111
_cell_measurement_theta_min 3.0438
_cell_volume 4400.8(3)
_computing_cell_refinement 'SAINT (Bruker, 2007)'
_computing_data_collection 'SMART (Bruker, 2007)'
_computing_data_reduction SAINT
_computing_molecular_graphics 'SHELXTL (Sheldrick, 2008)'
_computing_publication_material 'SHELXTL and PLATON (Spek, 2009)'
_computing_structure_refinement 'SHELXL97 (Sheldrick, 2008)'
_computing_structure_solution 'SHELXS97 (Sheldrick, 2008)'
_diffrn_ambient_temperature 294(2)
_diffrn_measured_fraction_theta_full 0.998
_diffrn_measured_fraction_theta_max 0.998
_diffrn_measurement_device_type 'Bruker SMART CCD area-detector'
_diffrn_measurement_method '\f and \w scans'
_diffrn_radiation_monochromator graphite
_diffrn_radiation_source 'fine-focus sealed tube'
_diffrn_radiation_type MoK\a
_diffrn_radiation_wavelength 0.71073
_diffrn_reflns_av_R_equivalents 0.0240
_diffrn_reflns_av_sigmaI/netI 0.0332
_diffrn_reflns_limit_h_max 7
_diffrn_reflns_limit_h_min -17
_diffrn_reflns_limit_k_max 9
_diffrn_reflns_limit_k_min -18
_diffrn_reflns_limit_l_max 22
_diffrn_reflns_limit_l_min -14
_diffrn_reflns_number 11049
_diffrn_reflns_theta_full 25.00
_diffrn_reflns_theta_max 25.00
_diffrn_reflns_theta_min 3.05
_diffrn_standards_number 0
_exptl_absorpt_coefficient_mu 7.234
_exptl_absorpt_correction_T_max 0.4531
_exptl_absorpt_correction_T_min 0.3256
_exptl_absorpt_correction_type multi-scan
_exptl_absorpt_process_details '(SADABS; Sheldrick, 1996)'
_exptl_crystal_colour YELLOW
_exptl_crystal_density_diffrn 2.600
_exptl_crystal_density_meas ?
_exptl_crystal_density_method 'not measured'
_exptl_crystal_description BLOCK
_exptl_crystal_F_000 3264
_exptl_crystal_size_max 0.20
_exptl_crystal_size_mid 0.15
_exptl_crystal_size_min 0.13
_refine_diff_density_max 0.864
_refine_diff_density_min -0.616
_refine_diff_density_rms 0.108
_refine_ls_extinction_method none
_refine_ls_goodness_of_fit_ref 1.004
_refine_ls_hydrogen_treatment constr
_refine_ls_matrix_type full
_refine_ls_number_parameters 352
_refine_ls_number_reflns 3872
_refine_ls_number_restraints 0
_refine_ls_restrained_S_all 1.004
_refine_ls_R_factor_all 0.0301
_refine_ls_R_factor_gt 0.0192
_refine_ls_shift/su_max 0.001
_refine_ls_shift/su_mean 0.000
_refine_ls_structure_factor_coef Fsqd
_refine_ls_weighting_details 'calc w=1/[\s^2^(Fo^2^)+(0.0118P)^2^+0.0000P] where P=(Fo^2^+2Fc^2^)/3'
_refine_ls_weighting_scheme calc
_refine_ls_wR_factor_gt 0.0340
_refine_ls_wR_factor_ref 0.0346
_reflns_number_gt 2938
_reflns_number_total 3872
_reflns_threshold_expression I>2\s(I)
_cod_data_source_file cg1014626_si_002.cif
_cod_data_source_block 5
_cod_depositor_comments
;
The following automatic conversions were performed:

'_symmetry_cell_setting' value 'Orthorhombic' changed to
'orthorhombic' according to
/home/saulius/struct/CIF-dictionaries/cif_core.dic dictionary named
'cif_core.dic' version 2.4.1 from
2010-06-29.

'_exptl_absorpt_correction_type' value 'MULTI-SCAN'
changed to 'multi-scan' according to
/home/saulius/struct/CIF-dictionaries/cif_core.dic dictionary named
'cif_core.dic' version 2.4.1 from
2010-06-29.

'_refine_ls_hydrogen_treatment' value 'CONSTR' changed
to 'constr' according to
/home/saulius/struct/CIF-dictionaries/cif_core.dic dictionary named
'cif_core.dic' version 2.4.1 from 2010-06-29.

Automatic conversion script
Id: cif_fix_values 1715 2011-07-08 13:25:40Z adriana 

The following automatic conversions were performed:

'_exptl_crystal_density_meas' value 'NONE' was changed to '?' - the
value is perceived as not measured.

Automatic conversion script
Id: cif_fix_values 3008 2015-01-20 13:52:24Z robertas 
;
_cod_original_sg_symbol_H-M Pbca
_cod_database_code 4500355

loop_
_symmetry_equiv_pos_as_xyz
'x, y, z'
'-x+1/2, -y, z+1/2'
'-x, y+1/2, -z+1/2'
'x+1/2, -y+1/2, -z'
'-x, -y, -z'
'x-1/2, y, -z-1/2'
'x, -y-1/2, z-1/2'
'-x-1/2, y-1/2, z'

loop_
_atom_site_label
_atom_site_type_symbol
_atom_site_fract_x
_atom_site_fract_y
_atom_site_fract_z
_atom_site_U_iso_or_equiv
_atom_site_adp_type
_atom_site_occupancy
_atom_site_symmetry_multiplicity
_atom_site_calc_flag
_atom_site_refinement_flags
Ho1 Ho 0.446744(13) 1.027547(11) 0.218245(9) 0.01209(5) Uani 1 1 d .
Ho2 Ho 0.440619(13) 0.754275(12) 0.520067(8) 0.01356(5) Uani 1 1 d .
C1 C 0.8155(3) 0.8911(3) 0.38283(19) 0.0141(10) Uani 1 1 d .
C2 C 0.7145(3) 0.8928(3) 0.37763(18) 0.0125(9) Uani 1 1 d .
C3 C 0.6716(3) 0.9659(3) 0.35343(18) 0.0152(10) Uani 1 1 d .
H3A H 0.7053 1.0140 0.3420 0.018 Uiso 1 1 calc R
C4 C 0.5788(3) 0.9664(3) 0.34663(18) 0.0156(10) Uani 1 1 d .
C5 C 0.5717(3) 0.8226(3) 0.39471(18) 0.0163(10) Uani 1 1 d .
C6 C 0.6654(3) 0.8214(3) 0.39748(18) 0.0157(10) Uani 1 1 d .
H6A H 0.6954 0.7726 0.4127 0.019 Uiso 1 1 calc R
C7 C 0.7047(3) 0.6714(3) 0.2370(2) 0.0271(12) Uani 1 1 d .
C8 C 0.7102(3) 0.7639(3) 0.22094(19) 0.0209(10) Uani 1 1 d .
C9 C 0.7894(3) 0.8080(3) 0.22113(19) 0.0203(10) Uani 1 1 d .
H9A H 0.8430 0.7785 0.2295 0.024 Uiso 1 1 calc R
C10 C 0.7937(3) 0.8940(3) 0.2095(2) 0.0227(11) Uani 1 1 d .
C11 C 0.6284(3) 0.8929(3) 0.1955(2) 0.0205(11) Uani 1 1 d .
C12 C 0.6268(3) 0.8072(3) 0.2072(2) 0.0256(11) Uani 1 1 d .
H12A H 0.5724 0.7774 0.2062 0.031 Uiso 1 1 calc R
C13 C 0.2146(3) 0.3986(3) 0.4741(2) 0.0204(11) Uani 1 1 d .
C14 C 0.2147(3) 0.4938(3) 0.46155(18) 0.0148(10) Uani 1 1 d .
C15 C 0.1335(3) 0.5359(3) 0.45752(19) 0.0175(10) Uani 1 1 d .
H15A H 0.0795 0.5056 0.4608 0.021 Uiso 1 1 calc R
C16 C 0.1317(3) 0.6250(3) 0.4484(2) 0.0177(10) Uani 1 1 d .
C17 C 0.2967(3) 0.6246(3) 0.4445(2) 0.0160(10) Uani 1 1 d .
C18 C 0.2960(3) 0.5372(3) 0.45461(19) 0.0164(10) Uani 1 1 d .
H18A H 0.3504 0.5074 0.4567 0.020 Uiso 1 1 calc R
O1 O 0.53135(18) 1.02777(18) 0.31992(13) 0.0172(7) Uani 1 1 d .
O2 O 0.5195(2) 0.76147(18) 0.41468(13) 0.0180(7) Uani 1 1 d .
O3 O 0.8599(2) 0.95156(19) 0.35762(14) 0.0215(7) Uani 1 1 d .
O4 O 0.8502(2) 0.82728(19) 0.41260(13) 0.0212(7) Uani 1 1 d .
O5 O 0.5581(2) 0.9388(2) 0.18213(14) 0.0287(8) Uani 1 1 d .
O6 O 0.8662(2) 0.93928(19) 0.20955(14) 0.0222(7) Uani 1 1 d .
O7 O 0.7754(3) 0.6337(2) 0.2555(2) 0.0556(12) Uani 1 1 d .
O8 O 0.6280(2) 0.6356(2) 0.23178(15) 0.0285(8) Uani 1 1 d .
O9 O 0.3673(2) 0.67179(19) 0.43879(14) 0.0180(7) Uani 1 1 d .
O10 O 0.0609(2) 0.67073(19) 0.44744(14) 0.0256(7) Uani 1 1 d .
O11 O 0.2864(3) 0.3608(2) 0.4827(2) 0.0462(10) Uani 1 1 d .
O12 O 0.1378(2) 0.3633(2) 0.47567(16) 0.0321(9) Uani 1 1 d .
O13 O 0.5596(2) 1.13135(19) 0.19515(13) 0.0305(8) Uani 1 1 d .
H1W H 0.6102 1.1305 0.2162 0.037 Uiso 1 1 d R
H2W H 0.5634 1.1545 0.1549 0.037 Uiso 1 1 d R
O14 O 0.4093(2) 1.1079(2) 0.11702(15) 0.0376(10) Uani 1 1 d .
H3W H 0.4362 1.1549 0.1100 0.045 Uiso 1 1 d R
H4W H 0.3774 1.0932 0.0820 0.045 Uiso 1 1 d R
O15 O 0.5339(2) 0.63662(19) 0.54577(14) 0.0259(8) Uani 1 1 d .
H5W H 0.5177 0.6105 0.5828 0.031 Uiso 1 1 d R
H6W H 0.5887 0.6526 0.5479 0.031 Uiso 1 1 d R
O16 O 0.4063(2) 0.8231(2) 0.62761(16) 0.0446(11) Uani 1 1 d .
H7W H 0.4276 0.8625 0.6532 0.054 Uiso 1 1 d R
H8W H 0.3553 0.8057 0.6424 0.054 Uiso 1 1 d R
N1 N 0.5325(2) 0.8951(2) 0.36863(16) 0.0161(8) Uani 1 1 d .
H1A H 0.4743 0.8961 0.3658 0.019 Uiso 1 1 calc R
N2 N 0.7122(3) 0.9327(3) 0.19578(16) 0.0232(9) Uani 1 1 d .
H2A H 0.7133 0.9863 0.1866 0.028 Uiso 1 1 calc R
N3 N 0.2139(2) 0.6639(2) 0.44088(16) 0.0164(8) Uani 1 1 d .
H3B H 0.2136 0.7179 0.4332 0.020 Uiso 1 1 calc R

loop_
_atom_site_aniso_label
_atom_site_aniso_U_11
_atom_site_aniso_U_22
_atom_site_aniso_U_33
_atom_site_aniso_U_23
_atom_site_aniso_U_13
_atom_site_aniso_U_12
Ho1 0.00898(9) 0.00962(10) 0.01768(9) -0.00035(8) -0.00109(9) 0.00029(10)
Ho2 0.01043(9) 0.01093(10) 0.01931(9) 0.00100(8) 0.00096(9) -0.00140(11)
C1 0.012(2) 0.018(3) 0.012(2) -0.0032(19) 0.0006(18) 0.001(2)
C2 0.012(2) 0.016(2) 0.0098(19) 0.0009(17) 0.0023(17) 0.002(2)
C3 0.015(2) 0.012(2) 0.018(2) -0.0003(18) 0.0004(17) -0.005(2)
C4 0.020(3) 0.017(2) 0.009(2) -0.0028(18) -0.0019(17) -0.003(2)
C5 0.019(3) 0.019(3) 0.010(2) -0.0029(18) 0.0015(18) -0.003(2)
C6 0.017(3) 0.014(3) 0.017(2) 0.0022(18) 0.0011(18) 0.007(2)
C7 0.026(3) 0.027(3) 0.027(3) 0.004(2) 0.007(2) 0.002(3)
C8 0.020(2) 0.023(3) 0.019(2) -0.001(2) 0.0046(18) -0.005(2)
C9 0.025(3) 0.015(2) 0.021(2) -0.002(2) 0.002(2) 0.000(2)
C10 0.018(3) 0.028(3) 0.022(2) -0.004(2) 0.003(2) -0.001(2)
C11 0.015(3) 0.032(3) 0.014(2) -0.007(2) 0.0019(18) 0.006(2)
C12 0.027(3) 0.027(3) 0.023(2) -0.005(2) 0.001(2) 0.005(3)
C13 0.021(3) 0.020(3) 0.020(2) 0.002(2) 0.0023(19) 0.000(2)
C14 0.017(2) 0.014(3) 0.014(2) 0.0009(17) -0.0013(17) -0.001(2)
C15 0.010(2) 0.024(3) 0.018(2) -0.005(2) -0.0003(17) -0.007(2)
C16 0.019(3) 0.021(3) 0.013(2) -0.006(2) 0.0011(19) 0.002(2)
C17 0.017(3) 0.018(3) 0.013(2) 0.0000(19) 0.0008(19) -0.002(2)
C18 0.009(2) 0.014(3) 0.027(2) 0.000(2) 0.0010(19) 0.002(2)
O1 0.0143(17) 0.0138(17) 0.0234(14) 0.0007(13) -0.0073(12) 0.0003(14)
O2 0.0165(17) 0.0124(17) 0.0251(15) 0.0019(13) 0.0051(12) -0.0041(14)
O3 0.0160(18) 0.017(2) 0.0313(17) 0.0060(14) 0.0055(13) -0.0042(15)
O4 0.0175(18) 0.0203(19) 0.0259(16) 0.0054(14) -0.0031(14) 0.0052(16)
O5 0.0230(19) 0.035(2) 0.0282(16) -0.0029(14) -0.0024(16) 0.0172(19)
O6 0.0153(17) 0.0214(19) 0.0299(17) -0.0058(14) 0.0028(14) -0.0113(15)
O7 0.028(2) 0.034(2) 0.104(3) 0.032(2) -0.001(2) 0.0057(19)
O8 0.025(2) 0.022(2) 0.0388(19) 0.0035(16) 0.0040(15) -0.0090(16)
O9 0.0147(18) 0.0170(18) 0.0223(16) -0.0025(13) 0.0027(13) -0.0052(15)
O10 0.0153(18) 0.0263(19) 0.0351(16) -0.0017(14) 0.0009(16) 0.0104(18)
O11 0.022(2) 0.025(2) 0.092(3) 0.020(2) 0.004(2) 0.0052(18)
O12 0.023(2) 0.016(2) 0.057(2) 0.0037(16) 0.0040(17) -0.0098(17)
O13 0.0251(19) 0.038(2) 0.0286(16) 0.0143(14) -0.0074(16) -0.0148(19)
O14 0.054(3) 0.025(2) 0.0330(18) 0.0127(15) -0.0196(16) -0.0204(19)
O15 0.017(2) 0.029(2) 0.0321(16) 0.0114(14) 0.0017(14) 0.0051(16)
O16 0.049(3) 0.043(2) 0.0423(19) -0.0262(18) 0.0185(17) -0.029(2)
N1 0.010(2) 0.015(2) 0.0237(18) 0.0014(16) -0.0017(14) 0.0009(17)
N2 0.021(2) 0.020(2) 0.029(2) -0.0011(17) 0.0000(17) 0.0032(19)
N3 0.017(2) 0.009(2) 0.0234(19) 0.0010(16) 0.0011(16) 0.0017(17)

loop_
_atom_type_symbol
_atom_type_description
_atom_type_scat_dispersion_real
_atom_type_scat_dispersion_imag
_atom_type_scat_source
C C 0.0033 0.0016 'International Tables Vol C Tables 4.2.6.8 and 6.1.1.4'
H H 0.0000 0.0000 'International Tables Vol C Tables 4.2.6.8 and 6.1.1.4'
N N 0.0061 0.0033 'International Tables Vol C Tables 4.2.6.8 and 6.1.1.4'
O O 0.0106 0.0060 'International Tables Vol C Tables 4.2.6.8 and 6.1.1.4'
Ho Ho -0.2175 4.6783 'International Tables Vol C Tables 4.2.6.8 and 6.1.1.4'

loop_
_geom_angle_atom_site_label_1
_geom_angle_atom_site_label_2
_geom_angle_atom_site_label_3
_geom_angle
_geom_angle_site_symmetry_1
_geom_angle_site_symmetry_3
O8 Ho1 O5 162.82(12) 3_655 .
O8 Ho1 O3 112.95(11) 3_655 6_556
O5 Ho1 O3 83.89(11) . 6_556
O8 Ho1 O6 87.06(11) 3_655 6_556
O5 Ho1 O6 100.74(12) . 6_556
O3 Ho1 O6 76.59(10) 6_556 6_556
O8 Ho1 O1 84.87(11) 3_655 .
O5 Ho1 O1 82.01(10) . .
O3 Ho1 O1 147.27(10) 6_556 .
O6 Ho1 O1 77.25(10) 6_556 .
O8 Ho1 O14 79.90(12) 3_655 .
O5 Ho1 O14 104.60(11) . .
O3 Ho1 O14 68.44(11) 6_556 .
O6 Ho1 O14 133.68(11) 6_556 .
O1 Ho1 O14 143.94(11) . .
O8 Ho1 O13 84.47(12) 3_655 .
O5 Ho1 O13 81.79(12) . .
O3 Ho1 O13 129.88(10) 6_556 .
O6 Ho1 O13 153.36(9) 6_556 .
O1 Ho1 O13 76.87(10) . .
O14 Ho1 O13 69.31(11) . .
O10 Ho2 O12 96.48(12) 4_566 8_665
O10 Ho2 O4 128.27(10) 4_566 4_466
O12 Ho2 O4 110.12(12) 8_665 4_466
O10 Ho2 O9 150.14(10) 4_566 .
O12 Ho2 O9 86.22(11) 8_665 .
O4 Ho2 O9 77.30(10) 4_466 .
O10 Ho2 O2 79.17(10) 4_566 .
O12 Ho2 O2 84.09(11) 8_665 .
O4 Ho2 O2 144.77(10) 4_466 .
O9 Ho2 O2 71.52(10) . .
O10 Ho2 O15 83.72(12) 4_566 .
O12 Ho2 O15 169.46(11) 8_665 .
O4 Ho2 O15 77.44(11) 4_466 .
O9 Ho2 O15 88.43(11) . .
O2 Ho2 O15 85.60(10) . .
O10 Ho2 O16 71.88(11) 4_566 .
O12 Ho2 O16 82.22(12) 8_665 .
O4 Ho2 O16 69.02(11) 4_466 .
O9 Ho2 O16 137.70(11) . .
O2 Ho2 O16 146.18(11) . .
O15 Ho2 O16 107.74(11) . .
O3 C1 O4 124.2(4) . .
O3 C1 C2 119.0(4) . .
O4 C1 C2 116.7(4) . .
C6 C2 C3 121.3(4) . .
C6 C2 C1 119.3(4) . .
C3 C2 C1 119.4(4) . .
C4 C3 C2 119.3(4) . .
C4 C3 H3A 120.4 . .
C2 C3 H3A 120.4 . .
O1 C4 N1 117.2(4) . .
O1 C4 C3 125.4(4) . .
N1 C4 C3 117.5(4) . .
O2 C5 N1 118.2(4) . .
O2 C5 C6 125.2(4) . .
N1 C5 C6 116.6(4) . .
C5 C6 C2 120.0(4) . .
C5 C6 H6A 120.0 . .
C2 C6 H6A 120.0 . .
O7 C7 O8 123.8(4) . .
O7 C7 C8 118.4(5) . .
O8 C7 C8 117.8(4) . .
C9 C8 C12 119.9(4) . .
C9 C8 C7 123.0(4) . .
C12 C8 C7 117.1(4) . .
C8 C9 C10 122.8(4) . .
C8 C9 H9A 118.6 . .
C10 C9 H9A 118.6 . .
O6 C10 C9 125.7(4) . .
O6 C10 N2 119.1(4) . .
C9 C10 N2 115.2(4) . .
O5 C11 C12 124.7(5) . .
O5 C11 N2 117.9(5) . .
C12 C11 N2 117.4(4) . .
C11 C12 C8 118.9(5) . .
C11 C12 H12A 120.5 . .
C8 C12 H12A 120.5 . .
O11 C13 O12 124.1(5) . .
O11 C13 C14 119.9(5) . .
O12 C13 C14 116.0(4) . .
C15 C14 C18 121.0(4) . .
C15 C14 C13 119.0(4) . .
C18 C14 C13 120.1(4) . .
C14 C15 C16 120.1(4) . .
C14 C15 H15A 120.0 . .
C16 C15 H15A 120.0 . .
O10 C16 N3 118.4(4) . .
O10 C16 C15 125.4(4) . .
N3 C16 C15 116.2(4) . .
O9 C17 N3 117.4(4) . .
O9 C17 C18 126.1(4) . .
N3 C17 C18 116.5(4) . .
C14 C18 C17 120.4(4) . .
C14 C18 H18A 119.8 . .
C17 C18 H18A 119.8 . .
C4 O1 Ho1 128.4(2) . .
C5 O2 Ho2 126.2(2) . .
C1 O3 Ho1 160.1(3) . 6_656
C1 O4 Ho2 161.8(3) . 4_566
C11 O5 Ho1 150.5(3) . .
C10 O6 Ho1 140.4(3) . 6_656
C7 O8 Ho1 138.2(3) . 3_645
C17 O9 Ho2 130.8(3) . .
C16 O10 Ho2 163.0(3) . 4_466
C13 O12 Ho2 144.2(3) . 8_655
Ho1 O13 H1W 121.4 . .
Ho1 O13 H2W 120.6 . .
H1W O13 H2W 111.8 . .
Ho1 O14 H3W 118.8 . .
Ho1 O14 H4W 128.4 . .
H3W O14 H4W 112.1 . .
Ho2 O15 H5W 112.7 . .
Ho2 O15 H6W 109.6 . .
H5W O15 H6W 111.9 . .
Ho2 O16 H7W 138.5 . .
Ho2 O16 H8W 109.3 . .
H7W O16 H8W 112.0 . .
C5 N1 C4 125.1(4) . .
C5 N1 H1A 117.4 . .
C4 N1 H1A 117.4 . .
C10 N2 C11 125.7(4) . .
C10 N2 H2A 117.1 . .
C11 N2 H2A 117.1 . .
C16 N3 C17 125.7(4) . .
C16 N3 H3B 117.1 . .
C17 N3 H3B 117.1 . .

loop_
_geom_bond_atom_site_label_1
_geom_bond_atom_site_label_2
_geom_bond_distance
_geom_bond_site_symmetry_2
Ho1 O8 2.235(3) 3_655
Ho1 O5 2.260(3) .
Ho1 O3 2.267(3) 6_556
Ho1 O6 2.283(3) 6_556
Ho1 O1 2.299(2) .
Ho1 O14 2.365(3) .
Ho1 O13 2.371(3) .
Ho2 O10 2.218(3) 4_566
Ho2 O12 2.232(3) 8_665
Ho2 O4 2.249(3) 4_466
Ho2 O9 2.287(3) .
Ho2 O2 2.318(3) .
Ho2 O15 2.356(3) .
Ho2 O16 2.365(3) .
C1 O3 1.250(5) .
C1 O4 1.259(5) .
C1 C2 1.493(6) .
C2 C6 1.387(6) .
C2 C3 1.389(6) .
C3 C4 1.377(6) .
C3 H3A 0.9300 .
C4 O1 1.295(5) .
C4 N1 1.376(5) .
C5 O2 1.288(5) .
C5 N1 1.370(5) .
C5 C6 1.384(6) .
C6 H6A 0.9300 .
C7 O7 1.250(6) .
C7 O8 1.268(6) .
C7 C8 1.486(6) .
C8 C9 1.359(6) .
C8 C12 1.430(6) .
C9 C10 1.370(6) .
C9 H9A 0.9300 .
C10 O6 1.285(5) .
C10 N2 1.372(6) .
C11 O5 1.290(5) .
C11 C12 1.364(6) .
C11 N2 1.386(6) .
C12 H12A 0.9300 .
C13 O11 1.226(6) .
C13 O12 1.262(6) .
C13 C14 1.513(6) .
C14 C15 1.371(6) .
C14 C18 1.386(6) .
C15 C16 1.410(6) .
C15 H15A 0.9300 .
C16 O10 1.268(5) .
C16 N3 1.366(6) .
C17 O9 1.283(5) .
C17 N3 1.371(6) .
C17 C18 1.386(6) .
C18 H18A 0.9300 .
O3 Ho1 2.267(3) 6_656
O4 Ho2 2.249(3) 4_566
O6 Ho1 2.283(3) 6_656
O8 Ho1 2.235(3) 3_645
O10 Ho2 2.218(3) 4_466
O12 Ho2 2.232(3) 8_655
O13 H1W 0.8480 .
O13 H2W 0.8486 .
O14 H3W 0.8480 .
O14 H4W 0.8486 .
O15 H5W 0.8485 .
O15 H6W 0.8478 .
O16 H7W 0.8482 .
O16 H8W 0.8478 .
N1 H1A 0.8600 .
N2 H2A 0.8600 .
N3 H3B 0.8600 .

loop_
_geom_torsion_atom_site_label_1
_geom_torsion_atom_site_label_2
_geom_torsion_atom_site_label_3
_geom_torsion_atom_site_label_4
_geom_torsion
_geom_torsion_site_symmetry_1
_geom_torsion_site_symmetry_4
O3 C1 C2 C6 172.0(3) . .
O4 C1 C2 C6 -7.6(5) . .
O3 C1 C2 C3 -8.3(6) . .
O4 C1 C2 C3 172.0(3) . .
C6 C2 C3 C4 -2.4(6) . .
C1 C2 C3 C4 178.0(3) . .
C2 C3 C4 O1 -174.6(4) . .
C2 C3 C4 N1 4.0(5) . .
O2 C5 C6 C2 -176.9(3) . .
N1 C5 C6 C2 3.0(5) . .
C3 C2 C6 C5 -1.3(6) . .
C1 C2 C6 C5 178.3(3) . .
O7 C7 C8 C9 4.3(6) . .
O8 C7 C8 C9 -176.4(4) . .
O7 C7 C8 C12 -173.6(4) . .
O8 C7 C8 C12 5.6(6) . .
C12 C8 C9 C10 0.9(6) . .
C7 C8 C9 C10 -177.0(4) . .
C8 C9 C10 O6 179.4(4) . .
C8 C9 C10 N2 -1.5(6) . .
O5 C11 C12 C8 179.6(4) . .
N2 C11 C12 C8 1.7(6) . .
C9 C8 C12 C11 -1.0(6) . .
C7 C8 C12 C11 177.0(4) . .
O11 C13 C14 C15 -175.0(4) . .
O12 C13 C14 C15 4.3(5) . .
O11 C13 C14 C18 4.7(6) . .
O12 C13 C14 C18 -176.0(4) . .
C18 C14 C15 C16 -2.0(6) . .
C13 C14 C15 C16 177.7(3) . .
C14 C15 C16 O10 -176.4(4) . .
C14 C15 C16 N3 2.9(6) . .
C15 C14 C18 C17 1.0(6) . .
C13 C14 C18 C17 -178.7(4) . .
O9 C17 C18 C14 178.6(4) . .
N3 C17 C18 C14 -1.0(6) . .
N1 C4 O1 Ho1 -64.6(4) . .
C3 C4 O1 Ho1 114.0(4) . .
O8 Ho1 O1 C4 157.5(3) 3_655 .
O5 Ho1 O1 C4 -33.6(3) . .
O3 Ho1 O1 C4 31.8(4) 6_556 .
O6 Ho1 O1 C4 69.4(3) 6_556 .
O14 Ho1 O1 C4 -137.5(3) . .
O13 Ho1 O1 C4 -117.0(3) . .
N1 C5 O2 Ho2 -78.7(4) . .
C6 C5 O2 Ho2 101.2(4) . .
O10 Ho2 O2 C5 -30.7(3) 4_566 .
O12 Ho2 O2 C5 67.1(3) 8_665 .
O4 Ho2 O2 C5 -176.0(3) 4_466 .
O9 Ho2 O2 C5 155.1(4) . .
O15 Ho2 O2 C5 -115.1(3) . .
O16 Ho2 O2 C5 0.6(4) . .
O4 C1 O3 Ho1 78.7(9) . 6_656
C2 C1 O3 Ho1 -100.9(8) . 6_656
O3 C1 O4 Ho2 40.8(11) . 4_566
C2 C1 O4 Ho2 -139.6(7) . 4_566
C12 C11 O5 Ho1 97.1(7) . .
N2 C11 O5 Ho1 -85.1(7) . .
O8 Ho1 O5 C11 50.4(9) 3_655 .
O3 Ho1 O5 C11 -140.6(7) 6_556 .
O6 Ho1 O5 C11 -65.5(7) 6_556 .
O1 Ho1 O5 C11 9.8(7) . .
O14 Ho1 O5 C11 153.6(7) . .
O13 Ho1 O5 C11 87.6(7) . .
C9 C10 O6 Ho1 -98.4(6) . 6_656
N2 C10 O6 Ho1 82.5(5) . 6_656
O7 C7 O8 Ho1 29.8(7) . 3_645
C8 C7 O8 Ho1 -149.4(3) . 3_645
N3 C17 O9 Ho2 81.5(4) . .
C18 C17 O9 Ho2 -98.1(5) . .
O10 Ho2 O9 C17 166.2(3) 4_566 .
O12 Ho2 O9 C17 -97.4(4) 8_665 .
O4 Ho2 O9 C17 14.2(4) 4_466 .
O2 Ho2 O9 C17 177.6(4) . .
O15 Ho2 O9 C17 91.7(4) . .
O16 Ho2 O9 C17 -23.3(4) . .
N3 C16 O10 Ho2 -100.5(11) . 4_466
C15 C16 O10 Ho2 78.8(12) . 4_466
O11 C13 O12 Ho2 27.7(8) . 8_655
C14 C13 O12 Ho2 -151.6(4) . 8_655
O2 C5 N1 C4 178.6(3) . .
C6 C5 N1 C4 -1.3(6) . .
O1 C4 N1 C5 176.5(3) . .
C3 C4 N1 C5 -2.2(6) . .
O6 C10 N2 C11 -178.4(4) . .
C9 C10 N2 C11 2.4(6) . .
O5 C11 N2 C10 179.4(3) . .
C12 C11 N2 C10 -2.6(6) . .
O10 C16 N3 C17 176.3(3) . .
C15 C16 N3 C17 -3.1(6) . .
O9 C17 N3 C16 -177.5(4) . .
C18 C17 N3 C16 2.1(6) . .
